data_7018142
loop_
_publ_author_name
'Duval, Sylvain'
'Marrot, J\'er\^ome'
'Simonnet-J\'egat, Corine'
'Mbomekall\'e, Isra\"el Martyr'
'Sokolov, Maxim'
'Cadot, Emmanuel'

_publ_section_title
;
 {AsW(9)O(33)}-{Mo(3)S(4)} based polyoxometalates including a metal-metal
 bond with Pd or Ni. Synthesis, structure and studies in solution.
;
_journal_issue 11
_journal_name_full 'Dalton transactions (Cambridge, England : 2003)'
_journal_page_first 3174
_journal_page_last 3184
_journal_paper_doi 10.1039/c2dt11420h
_journal_volume 41
_journal_year 2012
_chemical_formula_sum 'As4 H130 K20 Mo6 Ni2 O193 S8 W36'
_chemical_formula_weight 11868.86
_chemical_name_systematic
;
?
;
_space_group_IT_number 2
_symmetry_cell_setting triclinic
_symmetry_space_group_name_Hall '-P 1'
_symmetry_space_group_name_H-M 'P -1'
_atom_sites_solution_hydrogens none
_atom_sites_solution_primary direct
_atom_sites_solution_secondary difmap
_audit_creation_method SHELXL-97
_cell_angle_alpha 71.5500(10)
_cell_angle_beta 73.2030(10)
_cell_angle_gamma 74.7880(10)
_cell_formula_units_Z 1
_cell_length_a 16.3743(5)
_cell_length_b 18.5255(4)
_cell_length_c 20.0599(6)
_cell_measurement_reflns_used 9935
_cell_measurement_temperature 296(2)
_cell_measurement_theta_max 25.05
_cell_measurement_theta_min 2.20
_cell_volume 5427.2(3)
_computing_cell_refinement 'Bruker SAINT'
_computing_data_collection 'Bruker APEX2'
_computing_data_reduction 'Bruker SAINT'
_computing_molecular_graphics 'Bruker SHELXTL'
_computing_publication_material 'Bruker SHELXTL'
_computing_structure_refinement 'SHELXL-97 (Sheldrick, 1997)'
_computing_structure_solution 'SHELXS-97 (Sheldrick, 1990)'
_diffrn_ambient_temperature 296(2)
_diffrn_detector_area_resol_mean 512x512
_diffrn_measured_fraction_theta_full 0.979
_diffrn_measured_fraction_theta_max 0.979
_diffrn_measurement_device_type 'CCD area detector'
_diffrn_measurement_method 'phi and omega scans'
_diffrn_radiation_monochromator graphite
_diffrn_radiation_source 'fine-focus sealed tube'
_diffrn_radiation_type MoK\a
_diffrn_radiation_wavelength 0.71073
_diffrn_reflns_av_R_equivalents 0.0615
_diffrn_reflns_av_sigmaI/netI 0.0546
_diffrn_reflns_limit_h_max 19
_diffrn_reflns_limit_h_min -19
_diffrn_reflns_limit_k_max 21
_diffrn_reflns_limit_k_min -15
_diffrn_reflns_limit_l_max 23
_diffrn_reflns_limit_l_min -23
_diffrn_reflns_number 79360
_diffrn_reflns_theta_full 25.14
_diffrn_reflns_theta_max 25.14
_diffrn_reflns_theta_min 1.10
_exptl_absorpt_coefficient_mu 20.659
_exptl_absorpt_correction_T_max 0.5761
_exptl_absorpt_correction_T_min 0.2318
_exptl_absorpt_correction_type multi-scan
_exptl_absorpt_process_details 'SADABS (Sheldrick, V2.10)'
_exptl_crystal_colour black
_exptl_crystal_density_diffrn 3.631
_exptl_crystal_density_method 'not measured'
_exptl_crystal_description parallelepiped
_exptl_crystal_F_000 5286
_exptl_crystal_size_max 0.10
_exptl_crystal_size_mid 0.06
_exptl_crystal_size_min 0.03
_refine_diff_density_max 2.659
_refine_diff_density_min -3.764
_refine_diff_density_rms 0.794
_refine_ls_extinction_method none
_refine_ls_goodness_of_fit_ref 1.131
_refine_ls_hydrogen_treatment none
_refine_ls_matrix_type full
_refine_ls_number_parameters 1141
_refine_ls_number_reflns 19021
_refine_ls_number_restraints 0
_refine_ls_restrained_S_all 1.131
_refine_ls_R_factor_all 0.0800
_refine_ls_R_factor_gt 0.0515
_refine_ls_shift/su_max 0.001
_refine_ls_shift/su_mean 0.000
_refine_ls_structure_factor_coef Fsqd
_refine_ls_weighting_details 'calc w=1/[\s^2^(Fo^2^)+(0.0960P)^2^+150.4718P] where P=(Fo^2^+2Fc^2^)/3'
_refine_ls_weighting_scheme calc
_refine_ls_wR_factor_gt 0.1437
_refine_ls_wR_factor_ref 0.1868
_reflns_number_gt 14554
_reflns_number_total 19021
_reflns_threshold_expression >2sigma(I)
_cod_data_source_file c2dt11420h.txt
_cod_data_source_block K3
_cod_depositor_comments
;
The following automatic conversions were performed:

'_symmetry_cell_setting' value 'Triclinic' changed to 'triclinic'
according to /home/saulius/struct/CIF-dictionaries/cif_core.dic
dictionary named 'cif_core.dic' version 2.4.1 from 2010-06-29.

Automatic conversion script
Id: cif_fix_values 1715 2011-07-08 13:25:40Z adriana 
;
_cod_original_sg_symbol_H-M P-1
_cod_database_code 7018142

loop_
_symmetry_equiv_pos_as_xyz
'x, y, z'
'-x, -y, -z'

loop_
_atom_site_label
_atom_site_type_symbol
_atom_site_fract_x
_atom_site_fract_y
_atom_site_fract_z
_atom_site_U_iso_or_equiv
_atom_site_adp_type
_atom_site_occupancy
_atom_site_symmetry_multiplicity
_atom_site_calc_flag
_atom_site_refinement_flags
W1 W -0.13032(4) 1.33792(3) 0.10313(3) 0.03561(14) Uani 1 1 d .
W2 W 0.08845(4) 1.22726(3) 0.04372(3) 0.03667(15) Uani 1 1 d .
W3 W -0.10906(4) 1.14566(3) 0.07572(3) 0.03540(13) Uani 1 1 d .
W4 W -0.22760(4) 1.08792(3) 0.24455(3) 0.03703(14) Uani 1 1 d .
W5 W -0.24641(4) 1.27900(3) 0.27394(3) 0.03731(14) Uani 1 1 d .
W6 W -0.06878(4) 1.35532(3) 0.24348(3) 0.03450(14) Uani 1 1 d .
W7 W 0.14879(4) 1.24264(3) 0.18586(3) 0.03733(14) Uani 1 1 d .
W8 W 0.16662(3) 1.06654(3) 0.16409(3) 0.02689(12) Uani 1 1 d .
W9 W -0.02883(3) 0.98571(3) 0.19601(3) 0.02469(11) Uani 1 1 d .
W10 W 0.16733(3) 0.60486(3) 0.46524(3) 0.02392(11) Uani 1 1 d .
W11 W 0.36200(3) 0.68195(3) 0.43284(3) 0.02651(12) Uani 1 1 d .
W12 W 0.47114(4) 0.74806(3) 0.26391(3) 0.03787(15) Uani 1 1 d .
W13 W 0.40123(4) 0.73360(4) 0.11034(3) 0.04565(17) Uani 1 1 d .
W14 W 0.21833(4) 0.66652(4) 0.14094(3) 0.04172(15) Uani 1 1 d .
W15 W 0.10012(3) 0.59290(3) 0.32668(3) 0.03281(13) Uani 1 1 d .
W16 W 0.28156(4) 0.47252(3) 0.37202(3) 0.03176(13) Uani 1 1 d .
W17 W 0.48080(4) 0.55499(3) 0.33417(3) 0.03610(15) Uani 1 1 d .
W18 W 0.39912(5) 0.54296(4) 0.18495(3) 0.04690(18) Uani 1 1 d .
Mo1 Mo 0.00650(6) 0.90592(6) 0.38779(5) 0.0209(2) Uani 1 1 d .
Mo2 Mo 0.15172(6) 0.96567(6) 0.36408(5) 0.0220(2) Uani 1 1 d .
Mo3 Mo 0.14475(6) 0.81575(5) 0.44744(5) 0.0205(2) Uani 1 1 d .
Ni1 Ni 0.04779(14) 0.93405(12) 0.49699(11) 0.0494(6) Uani 1 1 d .
As1 As -0.04037(8) 1.15836(7) 0.23880(6) 0.0228(3) Uani 1 1 d .
As2 As 0.27315(7) 0.69078(7) 0.28938(6) 0.0221(3) Uani 1 1 d .
S1 S 0.14455(18) 0.86230(16) 0.32444(15) 0.0213(7) Uani 1 1 d .
S2 S 0.0091(2) 1.02422(17) 0.40481(16) 0.0269(7) Uani 1 1 d .
S3 S -0.0015(2) 0.83268(17) 0.50683(16) 0.0269(7) Uani 1 1 d .
S4 S 0.1878(2) 0.91083(17) 0.47588(16) 0.0273(7) Uani 1 1 d .
O1 O -0.1610(7) 1.4127(5) 0.0332(5) 0.047(3) Uani 1 1 d .
O2 O -0.0116(7) 1.3078(5) 0.0642(5) 0.046(3) Uani 1 1 d .
O3 O -0.2382(6) 1.3411(5) 0.1747(5) 0.038(2) Uani 1 1 d .
O4 O -0.1516(6) 1.2500(5) 0.0873(5) 0.036(2) Uani 1 1 d .
O5 O -0.0999(6) 1.3999(5) 0.1515(5) 0.037(2) Uani 1 1 d .
O6 O -0.1016(6) 1.2548(5) 0.2144(4) 0.031(2) Uani 1 1 d .
O7 O 0.1248(7) 1.2638(6) -0.0468(5) 0.051(3) Uani 1 1 d .
O8 O 0.1651(6) 1.1336(5) 0.0612(4) 0.033(2) Uani 1 1 d .
O9 O 0.1468(6) 1.2737(5) 0.0808(5) 0.034(2) Uani 1 1 d .
O10 O 0.0038(6) 1.1725(5) 0.0433(5) 0.0394(18) Uani 1 1 d .
O11 O 0.0573(6) 1.1720(5) 0.1706(4) 0.029(2) Uani 1 1 d .
O12 O -0.1321(7) 1.1555(6) -0.0057(5) 0.048(3) Uani 1 1 d .
O13 O -0.0580(6) 1.0410(5) 0.0971(4) 0.031(2) Uani 1 1 d .
O14 O -0.2167(6) 1.1231(5) 0.1397(4) 0.032(2) Uani 1 1 d .
O15 O -0.0865(6) 1.1140(5) 0.1940(4) 0.030(2) Uani 1 1 d .
O16 O -0.3266(7) 1.0622(6) 0.2677(6) 0.055(2) Uani 1 1 d .
O17 O -0.2022(6) 1.0672(5) 0.3330(5) 0.034(2) Uani 1 1 d .
O18 O -0.1555(5) 0.9932(5) 0.2282(5) 0.030(2) Uani 1 1 d .
O19 O -0.2586(5) 1.1957(5) 0.2438(5) 0.032(2) Uani 1 1 d .
O20 O -0.3524(8) 1.3178(6) 0.3074(7) 0.061(4) Uani 1 1 d .
O21 O -0.1901(6) 1.3499(5) 0.2881(5) 0.036(2) Uani 1 1 d .
O22 O -0.2156(7) 1.2061(5) 0.3556(5) 0.040(3) Uani 1 1 d .
O23 O -0.0634(7) 1.4391(6) 0.2592(5) 0.049(3) Uani 1 1 d .
O24 O 0.0470(6) 1.3230(5) 0.1933(4) 0.034(2) Uani 1 1 d .
O25 O -0.0393(7) 1.2817(6) 0.3271(5) 0.042(3) Uani 1 1 d .
O26 O 0.2292(7) 1.2904(6) 0.1796(6) 0.056(3) Uani 1 1 d .
O27 O 0.1159(6) 1.1995(5) 0.2816(5) 0.038(2) Uani 1 1 d .
O28 O 0.2203(6) 1.1464(5) 0.1683(5) 0.033(2) Uani 1 1 d .
O29 O 0.2585(6) 1.0021(5) 0.1384(5) 0.0394(18) Uani 1 1 d .
O30 O 0.1419(6) 1.0316(5) 0.2603(4) 0.029(2) Uani 1 1 d .
O31 O 0.0800(5) 1.0201(5) 0.1547(4) 0.027(2) Uani 1 1 d .
O32 O -0.0004(6) 0.8966(5) 0.1796(5) 0.040(2) Uani 1 1 d .
O33 O -0.0176(5) 0.9658(5) 0.2861(5) 0.0307(16) Uani 1 1 d .
O34 O 0.1207(6) 0.5807(5) 0.5557(5) 0.033(2) Uani 1 1 d .
O35 O 0.1373(5) 0.7076(4) 0.4389(4) 0.026(2) Uani 1 1 d .
O36 O 0.2823(5) 0.6115(5) 0.4678(5) 0.032(2) Uani 1 1 d .
O37 O 0.0808(5) 0.5859(5) 0.4271(5) 0.030(2) Uani 1 1 d .
O38 O 0.2249(6) 0.4941(5) 0.4602(5) 0.036(2) Uani 1 1 d .
O39 O 0.2286(5) 0.6071(4) 0.3454(4) 0.0219(19) Uani 1 1 d .
O40 O 0.2766(5) 0.7621(5) 0.4178(4) 0.0245(19) Uani 1 1 d .
O41 O 0.3807(6) 0.6802(6) 0.5136(5) 0.041(3) Uani 1 1 d .
O42 O 0.4516(5) 0.7368(5) 0.3662(5) 0.0307(16) Uani 1 1 d .
O43 O 0.4523(6) 0.5850(5) 0.4213(5) 0.038(3) Uani 1 1 d .
O44 O 0.3714(5) 0.6662(5) 0.3202(5) 0.031(2) Uani 1 1 d .
O45 O 0.5592(7) 0.7930(7) 0.2349(7) 0.063(4) Uani 1 1 d .
O46 O 0.3806(7) 0.8261(5) 0.2546(6) 0.046(3) Uani 1 1 d .
O47 O 0.4680(6) 0.7269(6) 0.1766(5) 0.041(3) Uani 1 1 d .
O48 O 0.5391(6) 0.6369(6) 0.2844(5) 0.040(3) Uani 1 1 d .
O49 O 0.4610(9) 0.7754(8) 0.0300(6) 0.071(4) Uani 1 1 d .
O50 O 0.4505(7) 0.6283(6) 0.1116(6) 0.051(3) Uani 1 1 d .
O51 O 0.3282(7) 0.8199(6) 0.1415(6) 0.048(3) Uani 1 1 d .
O52 O 0.3078(7) 0.7248(6) 0.0761(5) 0.046(3) Uani 1 1 d .
O53 O 0.3166(6) 0.6585(5) 0.2089(5) 0.030(2) Uani 1 1 d .
O54 O 0.1609(7) 0.6637(6) 0.0823(6) 0.055(2) Uani 1 1 d .
O55 O 0.1542(6) 0.7533(6) 0.1713(5) 0.042(3) Uani 1 1 d .
O56 O 0.1592(6) 0.6033(5) 0.2291(5) 0.036(2) Uani 1 1 d .
O57 O 0.3067(7) 0.5717(6) 0.1365(5) 0.048(3) Uani 1 1 d .
O58 O 0.0058(7) 0.5645(6) 0.3290(6) 0.051(3) Uani 1 1 d .
O59 O 0.0688(6) 0.7013(5) 0.3056(5) 0.036(2) Uani 1 1 d .
O60 O 0.1708(6) 0.4885(5) 0.3483(5) 0.036(2) Uani 1 1 d .
O61 O 0.3081(7) 0.3729(5) 0.3976(6) 0.049(3) Uani 1 1 d .
O62 O 0.3865(6) 0.4974(5) 0.3728(5) 0.037(2) Uani 1 1 d .
O63 O 0.3289(6) 0.4914(5) 0.2682(5) 0.040(3) Uani 1 1 d .
O64 O 0.5675(6) 0.4796(6) 0.3490(6) 0.053(3) Uani 1 1 d .
O65 O 0.4679(7) 0.5491(6) 0.2429(6) 0.049(3) Uani 1 1 d .
O66 O 0.4627(9) 0.4667(7) 0.1497(6) 0.068(4) Uani 1 1 d .
O67 O -0.0308(5) 0.8129(5) 0.3654(5) 0.030(2) Uani 1 1 d .
O68 O -0.1354(6) 0.9361(5) 0.4141(5) 0.035(2) Uani 1 1 d .
O69 O 0.2907(6) 0.9435(6) 0.3113(5) 0.037(2) Uani 1 1 d .
O70 O 0.1910(6) 1.0699(5) 0.3608(5) 0.037(2) Uani 1 1 d .
O71 O 0.1673(6) 0.7407(5) 0.5555(4) 0.031(2) Uani 1 1 d .
K1 K 0.1864(2) 0.8969(2) 0.09355(19) 0.0502(9) Uani 1 1 d .
K2 K 0.7262(2) 0.4353(2) 0.38239(19) 0.0583(11) Uani 1 1 d .
K3 K -0.0466(3) 0.6025(2) 0.6419(2) 0.0622(11) Uani 1 1 d .
K4 K 0.5044(3) 0.6646(3) 0.5887(3) 0.0783(15) Uani 1 1 d .
K5 K 0.9929(3) 0.7815(3) 0.1166(3) 0.0873(15) Uani 1 1 d .
K6 K 0.278(2) 1.087(2) -0.0515(16) 0.205(16) Uani 0.25 1 d P
K7 K 0.483(2) 0.420(2) 0.0165(15) 0.153(5) Uani 0.25 1 d P
K8 K -0.2447(11) 0.8959(11) 0.5414(8) 0.153(5) Uani 0.50 1 d P
O1W O -0.0850(10) 0.6039(10) 0.5112(8) 0.087(5) Uani 1 1 d .
O2W O 0.6133(8) 0.5518(8) 0.4627(8) 0.075(4) Uani 1 1 d .
O3W O 0.0696(10) 0.4438(7) 0.0452(8) 0.081(5) Uani 1 1 d .
O4W O 0.8878(12) -0.0335(9) 0.0199(8) 0.109(6) Uani 1 1 d .
O5W O 0.1655(15) 0.4411(10) 0.2215(10) 0.138(8) Uani 1 1 d .
O6W O 0.3950(13) 0.8313(14) 0.5518(14) 0.153(9) Uani 1 1 d .
O7W O 0.3278(10) 0.7277(13) -0.0683(9) 0.120(8) Uani 1 1 d .
O8W O -0.1874(15) 0.7231(12) 0.6369(13) 0.187(7) Uani 1 1 d .
O9W O 0.196(2) 0.3997(19) 0.6095(19) 0.105(9) Uani 0.50 1 d P
O10W O 0.885(2) 0.6042(17) 0.227(3) 0.19(2) Uani 0.50 1 d P
O11W O 0.2598(18) 0.258(3) -0.1700(18) 0.16(2) Uani 0.50 1 d P
O12W O 0.6252(16) 0.6220(13) 0.1320(12) 0.071(7) Uani 0.50 1 d P
O13W O 0.0688(18) 0.5401(15) 0.1181(12) 0.218(10) Uani 1 1 d .
O14W O 0.902(3) 0.7336(19) 0.255(3) 0.133(12) Uani 0.50 1 d P
O15W O -0.1638(16) 0.7460(13) 0.4577(19) 0.213(16) Uani 1 1 d .
O16W O 0.4141(18) 0.905(4) 0.397(2) 0.19(2) Uani 0.50 1 d P
O17W O 0.7293(17) 0.570(2) 0.271(2) 0.18(2) Uani 0.50 1 d P
O18W O 0.945(3) 0.633(3) 0.193(3) 0.219(17) Uani 0.50 1 d P
O19W O 0.856(3) 0.5657(19) 0.125(3) 0.133(12) Uani 0.50 1 d P
O20W O 0.5887(17) 0.720(2) 0.4386(17) 0.097(12) Uani 0.50 1 d P
O21W O 0.525(2) 0.6717(19) 0.7212(19) 0.105(9) Uani 0.50 1 d P
O22W O -0.324(2) 0.669(2) 0.747(2) 0.133(11) Uani 0.50 1 d P
O23W O 0.651(3) 0.486(3) 0.159(4) 0.213(16) Uani 0.50 1 d P
O24W O 0.311(3) 0.518(2) 0.021(3) 0.187(7) Uani 0.50 1 d P
O25W O 0.367(2) 1.081(3) 0.242(3) 0.18(3) Uani 0.50 1 d P

loop_
_atom_site_aniso_label
_atom_site_aniso_U_11
_atom_site_aniso_U_22
_atom_site_aniso_U_33
_atom_site_aniso_U_23
_atom_site_aniso_U_13
_atom_site_aniso_U_12
W1 0.0643(3) 0.0243(2) 0.0173(2) -0.00373(19) -0.0188(2) 0.0018(2)
W2 0.0576(3) 0.0326(3) 0.0136(2) -0.0006(2) -0.0046(2) -0.0086(2)
W3 0.0649(3) 0.0275(2) 0.0201(2) -0.00514(19) -0.0246(2) -0.0037(2)
W4 0.0374(3) 0.0318(3) 0.0443(3) -0.0116(2) -0.0143(2) -0.0028(2)
W5 0.0497(3) 0.0334(3) 0.0296(3) -0.0143(2) -0.0122(2) 0.0019(2)
W6 0.0595(3) 0.0252(2) 0.0213(2) -0.00876(19) -0.0133(2) -0.0042(2)
W7 0.0488(3) 0.0311(2) 0.0373(3) -0.0116(2) -0.0084(2) -0.0141(2)
W8 0.0393(3) 0.0258(2) 0.0140(2) -0.00532(18) -0.00352(19) -0.00588(19)
W9 0.0403(2) 0.0221(2) 0.0140(2) -0.00575(17) -0.01142(18) -0.00256(19)
W10 0.0355(2) 0.0209(2) 0.0157(2) -0.00452(17) -0.00744(18) -0.00433(18)
W11 0.0287(2) 0.0282(2) 0.0238(2) -0.00921(19) -0.01106(18) 0.00141(19)
W12 0.0353(3) 0.0405(3) 0.0347(3) -0.0102(2) -0.0010(2) -0.0090(2)
W13 0.0576(3) 0.0503(3) 0.0227(3) -0.0078(3) -0.0008(3) -0.0109(3)
W14 0.0668(3) 0.0439(3) 0.0199(2) -0.0102(2) -0.0153(2) -0.0109(3)
W15 0.0410(3) 0.0369(3) 0.0259(3) -0.0096(2) -0.0133(2) -0.0080(2)
W16 0.0442(3) 0.0220(2) 0.0297(3) -0.0099(2) -0.0114(2) 0.0001(2)
W17 0.0330(3) 0.0331(3) 0.0382(3) -0.0142(2) -0.0084(2) 0.0071(2)
W18 0.0680(4) 0.0395(3) 0.0272(3) -0.0188(2) -0.0058(3) 0.0067(3)
Mo1 0.0284(5) 0.0203(4) 0.0134(4) -0.0047(4) -0.0076(4) 0.0001(4)
Mo2 0.0323(5) 0.0196(4) 0.0148(4) -0.0049(4) -0.0080(4) -0.0025(4)
Mo3 0.0302(5) 0.0185(4) 0.0124(4) -0.0053(3) -0.0080(4) 0.0011(4)
Ni1 0.0626(12) 0.0465(10) 0.0378(10) -0.0146(8) -0.0140(9) -0.0004(9)
As1 0.0372(6) 0.0204(5) 0.0122(5) -0.0039(4) -0.0104(4) -0.0031(5)
As2 0.0292(5) 0.0249(5) 0.0130(5) -0.0070(4) -0.0047(4) -0.0039(4)
S1 0.0300(13) 0.0201(12) 0.0138(12) -0.0069(10) -0.0057(10) -0.0009(11)
S2 0.0402(15) 0.0256(13) 0.0157(13) -0.0086(11) -0.0079(12) -0.0017(12)
S3 0.0353(15) 0.0254(14) 0.0163(14) -0.0026(11) -0.0095(12) 0.0010(12)
S4 0.0411(15) 0.0262(14) 0.0176(13) -0.0057(11) -0.0128(12) -0.0045(12)
O1 0.088(7) 0.029(5) 0.025(5) -0.007(4) -0.027(5) 0.006(5)
O2 0.080(7) 0.026(4) 0.032(5) -0.007(4) -0.015(5) -0.008(4)
O3 0.060(5) 0.032(5) 0.024(4) -0.005(4) -0.022(4) -0.001(4)
O4 0.063(5) 0.022(4) 0.032(5) -0.010(3) -0.025(4) -0.001(4)
O5 0.066(6) 0.019(4) 0.026(4) -0.008(3) -0.017(4) 0.002(4)
O6 0.047(5) 0.027(4) 0.013(4) -0.007(3) -0.004(4) 0.003(4)
O7 0.075(7) 0.057(6) 0.009(5) 0.004(4) 0.004(5) -0.020(5)
O8 0.052(5) 0.037(4) 0.008(4) -0.007(3) 0.005(4) -0.017(4)
O9 0.045(5) 0.030(4) 0.032(5) -0.013(4) -0.005(4) -0.011(4)
O10 0.057(4) 0.039(3) 0.023(3) -0.009(3) -0.011(3) -0.006(3)
O11 0.045(5) 0.024(4) 0.016(4) -0.002(3) -0.008(4) -0.004(4)
O12 0.085(6) 0.042(5) 0.030(5) -0.013(4) -0.033(4) -0.007(5)
O13 0.064(5) 0.022(4) 0.022(4) -0.007(3) -0.025(4) -0.012(4)
O14 0.045(5) 0.036(4) 0.015(4) -0.011(3) -0.010(3) 0.000(4)
O15 0.051(5) 0.025(4) 0.015(4) -0.006(3) -0.012(3) -0.004(4)
O16 0.082(5) 0.055(4) 0.037(4) -0.010(3) -0.029(3) -0.015(4)
O17 0.033(4) 0.034(5) 0.028(5) -0.005(4) -0.005(4) -0.001(4)
O18 0.028(4) 0.031(4) 0.036(5) -0.012(4) -0.017(3) -0.002(3)
O19 0.034(4) 0.029(4) 0.032(4) -0.015(4) -0.017(4) 0.013(4)
O20 0.065(7) 0.044(6) 0.067(7) -0.026(5) -0.007(6) 0.006(5)
O21 0.055(5) 0.029(4) 0.022(4) -0.006(4) -0.016(4) 0.007(4)
O22 0.074(6) 0.027(4) 0.022(4) 0.001(4) -0.026(4) -0.006(4)
O23 0.081(7) 0.036(5) 0.033(5) -0.011(4) -0.020(5) -0.006(5)
O24 0.060(5) 0.030(4) 0.015(4) -0.008(3) -0.010(4) -0.011(4)
O25 0.071(6) 0.046(5) 0.008(4) 0.001(4) -0.018(4) -0.013(5)
O26 0.067(6) 0.046(5) 0.060(7) -0.009(5) -0.009(5) -0.033(5)
O27 0.050(5) 0.039(5) 0.022(5) -0.005(4) -0.007(4) -0.010(4)
O28 0.042(5) 0.024(4) 0.033(5) -0.004(4) -0.006(4) -0.012(4)
O29 0.057(4) 0.039(3) 0.023(3) -0.009(3) -0.011(3) -0.006(3)
O30 0.048(5) 0.025(4) 0.014(4) -0.001(3) -0.004(4) -0.014(4)
O31 0.039(4) 0.029(4) 0.014(4) -0.009(3) -0.008(3) -0.006(3)
O32 0.059(5) 0.036(4) 0.034(5) -0.022(4) -0.017(4) -0.002(4)
O33 0.037(3) 0.037(3) 0.018(3) -0.009(2) -0.003(2) -0.007(3)
O34 0.040(4) 0.034(4) 0.027(5) -0.002(4) -0.006(4) -0.018(4)
O35 0.034(4) 0.019(4) 0.024(4) -0.007(3) -0.007(3) -0.003(3)
O36 0.030(4) 0.035(4) 0.034(5) -0.012(4) -0.015(4) 0.000(4)
O37 0.039(4) 0.034(4) 0.022(4) 0.000(3) -0.018(3) -0.008(4)
O38 0.055(5) 0.027(4) 0.026(5) -0.004(4) -0.017(4) -0.002(4)
O39 0.039(4) 0.010(3) 0.019(4) -0.005(3) -0.010(3) -0.007(3)
O40 0.033(4) 0.029(4) 0.016(4) -0.010(3) -0.010(3) -0.002(3)
O41 0.032(4) 0.058(6) 0.039(5) -0.020(4) -0.015(4) -0.004(4)
O42 0.037(3) 0.037(3) 0.018(3) -0.009(2) -0.003(2) -0.007(3)
O43 0.036(5) 0.038(5) 0.031(5) -0.008(4) -0.015(4) 0.013(4)
O44 0.032(4) 0.029(4) 0.028(5) -0.008(4) -0.005(4) 0.001(4)
O45 0.050(6) 0.070(7) 0.074(8) -0.021(6) -0.009(6) -0.026(5)
O46 0.063(6) 0.036(5) 0.041(5) -0.018(4) -0.006(5) -0.009(4)
O47 0.046(5) 0.046(5) 0.019(4) -0.015(4) 0.011(4) -0.003(4)
O48 0.031(5) 0.043(5) 0.038(5) -0.010(4) -0.003(4) 0.002(4)
O49 0.090(9) 0.083(8) 0.028(6) -0.011(6) 0.013(6) -0.028(7)
O50 0.063(6) 0.048(6) 0.031(5) -0.013(5) 0.007(5) -0.006(5)
O51 0.052(6) 0.033(5) 0.056(6) -0.010(5) -0.020(5) 0.001(4)
O52 0.070(6) 0.051(6) 0.013(4) 0.002(4) -0.018(4) -0.007(5)
O53 0.044(5) 0.027(4) 0.020(4) -0.013(3) -0.007(4) 0.000(4)
O54 0.082(5) 0.055(4) 0.037(4) -0.010(3) -0.029(3) -0.015(4)
O55 0.056(5) 0.036(5) 0.036(5) -0.010(4) -0.016(4) -0.001(4)
O56 0.060(5) 0.029(4) 0.022(4) -0.008(3) -0.020(4) -0.002(4)
O57 0.072(6) 0.040(5) 0.037(5) -0.014(4) -0.024(5) -0.001(5)
O58 0.061(6) 0.048(5) 0.054(6) -0.019(5) -0.015(5) -0.019(5)
O59 0.042(5) 0.032(4) 0.043(5) -0.017(4) -0.014(4) -0.004(4)
O60 0.040(4) 0.032(4) 0.045(5) -0.019(4) -0.019(4) -0.003(4)
O61 0.069(6) 0.025(5) 0.050(6) -0.012(4) -0.015(5) 0.001(4)
O62 0.043(5) 0.032(4) 0.042(5) -0.017(4) -0.015(4) -0.001(4)
O63 0.056(6) 0.033(4) 0.030(5) -0.019(4) -0.009(4) 0.004(4)
O64 0.034(5) 0.052(6) 0.068(7) -0.023(5) -0.013(5) 0.010(5)
O65 0.047(6) 0.047(5) 0.041(6) -0.021(5) 0.006(5) 0.004(5)
O66 0.100(9) 0.065(6) 0.036(5) -0.035(5) -0.014(6) 0.015(6)
O67 0.035(4) 0.028(4) 0.028(4) -0.013(3) -0.009(3) -0.002(3)
O68 0.033(4) 0.036(5) 0.033(5) -0.012(4) -0.005(4) -0.002(4)
O69 0.035(4) 0.049(5) 0.027(5) -0.013(4) -0.001(4) -0.014(4)
O70 0.052(5) 0.032(4) 0.028(5) -0.005(4) -0.014(4) -0.008(4)
O71 0.042(5) 0.043(5) 0.010(4) -0.013(3) 0.000(3) -0.011(4)
K1 0.0667(19) 0.0456(17) 0.0462(17) -0.0199(14) -0.0237(15) -0.0020(15)
K2 0.060(2) 0.071(2) 0.0362(17) -0.0219(16) -0.0159(15) 0.0160(18)
K3 0.063(2) 0.079(2) 0.055(2) -0.0241(18) -0.0078(17) -0.0276(18)
K4 0.066(2) 0.078(3) 0.090(3) -0.013(2) -0.033(2) -0.005(2)
K5 0.110(3) 0.103(3) 0.068(3) -0.028(2) -0.037(2) -0.025(3)
K6 0.20(3) 0.27(3) 0.127(16) -0.144(17) 0.090(18) -0.04(3)
K7 0.185(10) 0.225(12) 0.077(7) -0.053(7) 0.009(7) -0.112(9)
K8 0.185(10) 0.225(12) 0.077(7) -0.053(7) 0.009(7) -0.112(9)
O1W 0.089(9) 0.122(11) 0.054(8) -0.037(8) 0.005(7) -0.032(8)
O2W 0.071(7) 0.077(8) 0.077(9) -0.007(7) -0.030(7) -0.019(6)
O3W 0.117(10) 0.050(7) 0.078(9) -0.012(6) -0.019(8) -0.029(7)
O4W 0.171(14) 0.118(9) 0.068(8) -0.067(7) -0.003(9) -0.050(10)
O5W 0.23(2) 0.109(11) 0.091(12) -0.057(9) 0.009(13) -0.068(12)
O6W 0.142(14) 0.168(17) 0.16(2) -0.006(15) -0.026(14) -0.090(12)
O7W 0.073(9) 0.177(17) 0.083(11) -0.037(11) -0.031(8) 0.038(10)
O8W 0.222(16) 0.168(12) 0.238(14) -0.150(10) -0.154(12) 0.085(12)
O9W 0.092(14) 0.087(15) 0.098(17) 0.040(13) -0.032(12) -0.019(12)
O10W 0.11(2) 0.055(14) 0.45(6) -0.12(2) -0.10(3) 0.002(15)
O11W 0.040(14) 0.34(5) 0.07(2) -0.06(3) 0.046(14) -0.06(2)
O12W 0.097(14) 0.065(12) 0.066(12) -0.047(10) -0.059(10) 0.043(11)
O13W 0.40(2) 0.234(17) 0.082(15) 0.005(13) -0.024(17) -0.245(16)
O14W 0.14(2) 0.053(13) 0.17(3) 0.021(16) -0.051(19) -0.009(14)
O15W 0.144(18) 0.080(13) 0.31(4) -0.001(18) 0.02(2) 0.002(12)
O16W 0.060(14) 0.43(6) 0.10(2) -0.04(3) -0.034(16) -0.09(3)
O17W 0.023(13) 0.14(3) 0.21(4) 0.12(3) 0.014(18) 0.014(15)
O18W 0.29(3) 0.21(4) 0.20(3) 0.11(3) -0.20(2) -0.18(3)
O19W 0.14(2) 0.053(13) 0.17(3) 0.021(16) -0.051(19) -0.009(14)
O20W 0.050(14) 0.14(3) 0.08(2) -0.01(2) 0.007(14) -0.028(16)
O21W 0.092(14) 0.087(15) 0.098(17) 0.040(13) -0.032(12) -0.019(12)
O22W 0.13(2) 0.16(2) 0.17(3) -0.10(2) -0.05(2) -0.05(2)
O23W 0.144(18) 0.080(13) 0.31(4) -0.001(18) 0.02(2) 0.002(12)
O24W 0.222(16) 0.168(12) 0.238(14) -0.150(10) -0.154(12) 0.085(12)
O25W 0.08(2) 0.18(4) 0.22(5) 0.05(4) -0.01(3) -0.07(2)

loop_
_atom_type_symbol
_atom_type_description
_atom_type_scat_dispersion_real
_atom_type_scat_dispersion_imag
_atom_type_scat_source
O O 0.0106 0.0060 'International Tables Vol C Tables 4.2.6.8 and 6.1.1.4'
S S 0.1246 0.1234 'International Tables Vol C Tables 4.2.6.8 and 6.1.1.4'
Ni Ni 0.3393 1.1124 'International Tables Vol C Tables 4.2.6.8 and 6.1.1.4'
As As 0.0499 2.0058 'International Tables Vol C Tables 4.2.6.8 and 6.1.1.4'
H H 0.0000 0.0000 'International Tables Vol C Tables 4.2.6.8 and 6.1.1.4'
Mo Mo -1.6832 0.6857 'International Tables Vol C Tables 4.2.6.8 and 6.1.1.4'
W W -0.8490 6.8722 'International Tables Vol C Tables 4.2.6.8 and 6.1.1.4'
K K 0.2009 0.2494 'International Tables Vol C Tables 4.2.6.8 and 6.1.1.4'

loop_
_geom_angle_atom_site_label_1
_geom_angle_atom_site_label_2
_geom_angle_atom_site_label_3
_geom_angle
_geom_angle_site_symmetry_1
_geom_angle_site_symmetry_3
O1 W1 O2 101.5(5) . .
O1 W1 O4 103.9(5) . .
O2 W1 O4 89.1(4) . .
O1 W1 O3 100.1(4) . .
O2 W1 O3 158.2(4) . .
O4 W1 O3 88.7(4) . .
O1 W1 O5 97.2(4) . .
O2 W1 O5 89.0(4) . .
O4 W1 O5 158.8(4) . .
O3 W1 O5 85.3(4) . .
O1 W1 O6 167.6(4) . .
O2 W1 O6 86.0(4) . .
O4 W1 O6 86.0(4) . .
O3 W1 O6 72.2(3) . .
O5 W1 O6 72.8(3) . .
O7 W2 O8 101.6(4) . .
O7 W2 O9 101.0(5) . .
O8 W2 O9 92.2(4) . .
O7 W2 O10 100.4(5) . .
O8 W2 O10 89.0(4) . .
O9 W2 O10 157.9(4) . .
O7 W2 O2 100.5(5) . .
O8 W2 O2 157.7(4) . .
O9 W2 O2 86.0(4) . .
O10 W2 O2 84.6(4) . .
O7 W2 O11 172.5(5) . .
O8 W2 O11 73.1(3) . .
O9 W2 O11 74.3(4) . .
O10 W2 O11 85.0(4) . .
O2 W2 O11 85.1(3) . .
O7 W2 K5 50.4(4) . 2_675
O8 W2 K5 102.2(3) . 2_675
O9 W2 K5 149.8(3) . 2_675
O10 W2 K5 50.2(3) . 2_675
O2 W2 K5 90.1(3) . 2_675
O11 W2 K5 135.2(2) . 2_675
O7 W2 K6 65.2(6) . .
O8 W2 K6 36.7(6) . .
O9 W2 K6 102.9(7) . .
O10 W2 K6 91.1(7) . .
O2 W2 K6 164.2(6) . .
O11 W2 K6 109.8(5) . .
K5 W2 K6 75.6(6) 2_675 .
O12 W3 O13 99.9(4) . .
O12 W3 O10 100.5(5) . .
O13 W3 O10 89.9(4) . .
O12 W3 O14 99.9(5) . .
O13 W3 O14 91.0(4) . .
O10 W3 O14 159.2(4) . .
O12 W3 O4 101.6(4) . .
O13 W3 O4 158.5(4) . .
O10 W3 O4 85.9(4) . .
O14 W3 O4 85.7(4) . .
O12 W3 O15 171.0(4) . .
O13 W3 O15 73.9(3) . .
O10 W3 O15 86.2(4) . .
O14 W3 O15 74.1(3) . .
O4 W3 O15 84.9(3) . .
O12 W3 K5 47.4(4) . 2_675
O13 W3 K5 102.4(3) . 2_675
O10 W3 K5 53.4(3) . 2_675
O14 W3 K5 146.0(3) . 2_675
O4 W3 K5 92.0(3) . 2_675
O15 W3 K5 139.6(2) . 2_675
O16 W4 O17 102.1(5) . .
O16 W4 O18 99.3(5) . .
O17 W4 O18 91.7(4) . .
O16 W4 O19 102.1(5) . .
O17 W4 O19 88.0(4) . .
O18 W4 O19 158.1(4) . .
O16 W4 O14 97.8(5) . .
O17 W4 O14 160.1(4) . .
O18 W4 O14 86.3(4) . .
O19 W4 O14 86.6(4) . .
O16 W4 O15 169.3(4) . .
O17 W4 O15 86.6(3) . .
O18 W4 O15 73.8(3) . .
O19 W4 O15 84.3(3) . .
O14 W4 O15 73.8(3) . .
O20 W5 O22 102.1(5) . .
O20 W5 O19 102.5(5) . .
O22 W5 O19 87.8(4) . .
O20 W5 O21 98.9(5) . .
O22 W5 O21 89.4(4) . .
O19 W5 O21 158.6(4) . .
O20 W5 O3 97.3(5) . .
O22 W5 O3 160.6(4) . .
O19 W5 O3 88.0(4) . .
O21 W5 O3 87.7(4) . .
O20 W5 O6 167.3(4) . .
O22 W5 O6 87.7(4) . .
O19 W5 O6 85.7(3) . .
O21 W5 O6 72.9(4) . .
O3 W5 O6 73.0(3) . .
O20 W5 K2 65.6(5) . 1_465
O22 W5 K2 85.0(3) . 1_465
O19 W5 K2 164.3(3) . 1_465
O21 W5 K2 35.5(3) . 1_465
O3 W5 K2 103.3(3) . 1_465
O6 W5 K2 107.9(2) . 1_465
O23 W6 O25 100.8(5) . .
O23 W6 O24 102.9(5) . .
O25 W6 O24 87.1(4) . .
O23 W6 O5 97.9(4) . .
O25 W6 O5 161.3(4) . .
O24 W6 O5 88.3(4) . .
O23 W6 O21 100.2(5) . .
O25 W6 O21 88.5(4) . .
O24 W6 O21 156.9(4) . .
O5 W6 O21 88.7(4) . .
O23 W6 O6 168.5(4) . .
O25 W6 O6 87.7(4) . .
O24 W6 O6 85.1(4) . .
O5 W6 O6 73.8(3) . .
O21 W6 O6 72.1(4) . .
O23 W6 K3 47.1(4) . 2_576
O25 W6 K3 57.6(3) . 2_576
O24 W6 K3 82.6(3) . 2_576
O5 W6 K3 139.5(3) . 2_576
O21 W6 K3 113.7(3) . 2_576
O6 W6 K3 143.5(2) . 2_576
O23 W6 K2 65.4(4) . 1_465
O25 W6 K2 84.2(3) . 1_465
O24 W6 K2 163.6(3) . 1_465
O5 W6 K2 104.3(3) . 1_465
O21 W6 K2 36.8(3) . 1_465
O6 W6 K2 108.3(2) . 1_465
K3 W6 K2 80.99(9) 2_576 1_465
O26 W7 O27 103.6(5) . .
O26 W7 O24 101.6(5) . .
O27 W7 O24 89.1(4) . .
O26 W7 O28 99.3(5) . .
O27 W7 O28 92.7(4) . .
O24 W7 O28 157.9(4) . .
O26 W7 O9 98.2(5) . .
O27 W7 O9 158.1(4) . .
O24 W7 O9 84.4(4) . .
O28 W7 O9 85.8(4) . .
O26 W7 O11 167.6(4) . .
O27 W7 O11 86.5(4) . .
O24 W7 O11 85.4(4) . .
O28 W7 O11 72.8(3) . .
O9 W7 O11 72.2(3) . .
O29 W8 O30 102.9(4) . .
O29 W8 O31 99.9(4) . .
O30 W8 O31 92.6(4) . .
O29 W8 O28 99.4(4) . .
O30 W8 O28 91.5(4) . .
O31 W8 O28 158.9(3) . .
O29 W8 O8 94.4(4) . .
O30 W8 O8 162.5(4) . .
O31 W8 O8 86.6(4) . .
O28 W8 O8 83.4(4) . .
O29 W8 O11 165.5(4) . .
O30 W8 O11 90.5(3) . .
O31 W8 O11 84.7(3) . .
O28 W8 O11 74.5(3) . .
O8 W8 O11 72.0(3) . .
O29 W8 K1 51.4(4) . .
O30 W8 K1 105.9(3) . .
O31 W8 K1 48.7(2) . .
O28 W8 K1 148.3(3) . .
O8 W8 K1 86.6(3) . .
O11 W8 K1 130.2(3) . .
O29 W8 K6 60.0(6) . .
O30 W8 K6 162.8(6) . .
O31 W8 K6 88.7(7) . .
O28 W8 K6 93.5(7) . .
O8 W8 K6 34.7(6) . .
O11 W8 K6 106.7(5) . .
K1 W8 K6 62.7(6) . .
O32 W9 O33 103.5(4) . .
O32 W9 O31 99.8(4) . .
O33 W9 O31 93.3(4) . .
O32 W9 O18 99.7(4) . .
O33 W9 O18 91.7(4) . .
O31 W9 O18 158.2(3) . .
O32 W9 O13 93.6(4) . .
O33 W9 O13 162.8(4) . .
O31 W9 O13 86.1(3) . .
O18 W9 O13 82.9(4) . .
O32 W9 O15 164.7(4) . .
O33 W9 O15 90.6(4) . .
O31 W9 O15 84.9(3) . .
O18 W9 O15 73.8(3) . .
O13 W9 O15 72.2(3) . .
O32 W9 K1 52.2(3) . .
O33 W9 K1 106.0(3) . .
O31 W9 K1 47.7(3) . .
O18 W9 K1 149.2(3) . .
O13 W9 K1 86.3(2) . .
O15 W9 K1 129.6(2) . .
O34 W10 O35 103.9(4) . .
O34 W10 O36 100.6(4) . .
O35 W10 O36 91.3(4) . .
O34 W10 O37 100.0(4) . .
O35 W10 O37 95.1(4) . .
O36 W10 O37 156.3(4) . .
O34 W10 O38 95.4(4) . .
O35 W10 O38 160.6(4) . .
O36 W10 O38 83.4(4) . .
O37 W10 O38 83.1(4) . .
O34 W10 O39 166.1(4) . .
O35 W10 O39 88.8(3) . .
O36 W10 O39 84.4(3) . .
O37 W10 O39 73.0(3) . .
O38 W10 O39 72.1(3) . .
O34 W10 K2 52.8(3) . 2_666
O35 W10 K2 104.5(3) . 2_666
O36 W10 K2 47.9(3) . 2_666
O37 W10 K2 149.3(2) . 2_666
O38 W10 K2 85.8(3) . 2_666
O39 W10 K2 129.8(2) . 2_666
O41 W11 O40 104.2(4) . .
O41 W11 O36 99.4(4) . .
O40 W11 O36 91.2(4) . .
O41 W11 O42 100.0(4) . .
O40 W11 O42 94.3(4) . .
O36 W11 O42 157.9(4) . .
O41 W11 O43 94.4(4) . .
O40 W11 O43 161.2(4) . .
O36 W11 O43 83.4(4) . .
O42 W11 O43 84.6(4) . .
O41 W11 O44 165.8(4) . .
O40 W11 O44 89.1(3) . .
O36 W11 O44 84.9(4) . .
O42 W11 O44 73.8(4) . .
O43 W11 O44 72.6(3) . .
O41 W11 K2 52.0(3) . 2_666
O40 W11 K2 103.2(3) . 2_666
O36 W11 K2 47.5(3) . 2_666
O42 W11 K2 149.7(3) . 2_666
O43 W11 K2 86.4(3) . 2_666
O44 W11 K2 130.3(2) . 2_666
O45 W12 O46 104.1(5) . .
O45 W12 O47 101.4(6) . .
O46 W12 O47 90.9(5) . .
O45 W12 O42 98.5(5) . .
O46 W12 O42 92.7(4) . .
O47 W12 O42 158.3(4) . .
O45 W12 O48 96.8(5) . .
O46 W12 O48 159.1(4) . .
O47 W12 O48 83.3(4) . .
O42 W12 O48 85.8(4) . .
O45 W12 O44 166.8(5) . .
O46 W12 O44 87.3(4) . .
O47 W12 O44 84.9(4) . .
O42 W12 O44 73.9(4) . .
O48 W12 O44 72.3(3) . .
O49 W13 O51 102.7(6) . .
O49 W13 O50 98.4(6) . .
O51 W13 O50 159.0(4) . .
O49 W13 O47 103.0(6) . .
O51 W13 O47 86.7(5) . .
O50 W13 O47 89.0(5) . .
O49 W13 O52 97.8(6) . .
O51 W13 O52 87.9(5) . .
O50 W13 O52 88.9(5) . .
O47 W13 O52 159.3(4) . .
O49 W13 O53 168.3(6) . .
O51 W13 O53 85.9(4) . .
O50 W13 O53 73.2(4) . .
O47 W13 O53 85.4(4) . .
O52 W13 O53 74.3(4) . .
O49 W13 K1 94.9(5) . .
O51 W13 K1 33.6(4) . .
O50 W13 K1 144.1(4) . .
O47 W13 K1 120.2(3) . .
O52 W13 K1 56.2(3) . .
O53 W13 K1 87.9(2) . .
O49 W13 K7 67.9(7) . 2_665
O51 W13 K7 159.9(6) . 2_665
O50 W13 K7 35.4(5) . 2_665
O47 W13 K7 112.4(6) . 2_665
O52 W13 K7 76.3(6) . 2_665
O53 W13 K7 101.4(5) . 2_665
K1 W13 K7 127.1(5) . 2_665
O54 W14 O55 101.1(5) . .
O54 W14 O56 99.5(5) . .
O55 W14 O56 88.5(4) . .
O54 W14 O52 102.2(5) . .
O55 W14 O52 91.2(4) . .
O56 W14 O52 157.9(4) . .
O54 W14 O57 99.6(5) . .
O55 W14 O57 159.2(5) . .
O56 W14 O57 85.2(4) . .
O52 W14 O57 87.3(4) . .
O54 W14 O53 170.1(4) . .
O55 W14 O53 87.9(4) . .
O56 W14 O53 84.6(4) . .
O52 W14 O53 73.3(4) . .
O57 W14 O53 71.7(4) . .
O54 W14 K5 52.0(4) . 1_455
O55 W14 K5 50.4(4) . 1_455
O56 W14 K5 86.7(3) . 1_455
O52 W14 K5 110.0(3) . 1_455
O57 W14 K5 148.5(4) . 1_455
O53 W14 K5 137.6(2) . 1_455
O54 W14 K1 96.6(4) . .
O55 W14 K1 36.1(3) . .
O56 W14 K1 124.4(3) . .
O52 W14 K1 56.8(3) . .
O57 W14 K1 143.1(3) . .
O53 W14 K1 88.2(2) . .
K5 W14 K1 63.39(10) 1_455 .
O58 W15 O59 103.2(4) . .
O58 W15 O56 102.0(5) . .
O59 W15 O56 88.4(4) . .
O58 W15 O37 98.5(5) . .
O59 W15 O37 91.0(4) . .
O56 W15 O37 159.1(4) . .
O58 W15 O60 96.8(4) . .
O59 W15 O60 160.0(4) . .
O56 W15 O60 87.5(4) . .
O37 W15 O60 86.0(4) . .
O58 W15 O39 167.3(4) . .
O59 W15 O39 86.7(3) . .
O56 W15 O39 86.1(4) . .
O37 W15 O39 73.0(3) . .
O60 W15 O39 73.5(3) . .
O58 W15 K3 47.6(3) . 2_566
O59 W15 K3 150.7(3) . 2_566
O56 W15 K3 96.3(3) . 2_566
O37 W15 K3 94.4(3) . 2_566
O60 W15 K3 49.2(3) . 2_566
O39 W15 K3 122.38(18) . 2_566
O61 W16 O38 101.2(5) . .
O61 W16 O62 99.7(5) . .
O38 W16 O62 92.9(4) . .
O61 W16 O60 101.6(5) . .
O38 W16 O60 90.0(4) . .
O62 W16 O60 157.5(4) . .
O61 W16 O63 100.1(4) . .
O38 W16 O63 158.8(4) . .
O62 W16 O63 84.1(4) . .
O60 W16 O63 85.1(4) . .
O61 W16 O39 173.2(4) . .
O38 W16 O39 74.3(3) . .
O62 W16 O39 85.7(3) . .
O60 W16 O39 73.6(3) . .
O63 W16 O39 84.5(3) . .
O61 W16 K4 49.0(4) . 2_666
O38 W16 K4 103.1(3) . 2_666
O62 W16 K4 50.8(3) . 2_666
O60 W16 K4 149.3(3) . 2_666
O63 W16 K4 91.4(3) . 2_666
O39 W16 K4 136.4(2) . 2_666
O64 W17 O48 100.5(5) . .
O64 W17 O43 100.2(5) . .
O48 W17 O43 91.8(5) . .
O64 W17 O62 99.6(5) . .
O48 W17 O62 159.3(4) . .
O43 W17 O62 89.2(4) . .
O64 W17 O65 100.7(5) . .
O48 W17 O65 89.0(5) . .
O43 W17 O65 158.5(4) . .
O62 W17 O65 82.6(4) . .
O64 W17 O44 172.4(5) . .
O48 W17 O44 74.7(3) . .
O43 W17 O44 74.3(3) . .
O62 W17 O44 85.7(3) . .
O65 W17 O44 85.2(4) . .
O64 W17 K4 47.7(4) . 2_666
O48 W17 K4 147.6(3) . 2_666
O43 W17 K4 99.5(3) . 2_666
O62 W17 K4 52.0(3) . 2_666
O65 W17 K4 91.1(3) . 2_666
O44 W17 K4 137.6(2) . 2_666
O66 W18 O63 101.7(5) . .
O66 W18 O65 101.0(6) . .
O63 W18 O65 88.6(5) . .
O66 W18 O57 100.5(6) . .
O63 W18 O57 90.1(4) . .
O65 W18 O57 158.3(4) . .
O66 W18 O50 98.5(5) . .
O63 W18 O50 159.7(4) . .
O65 W18 O50 86.3(5) . .
O57 W18 O50 87.5(5) . .
O66 W18 O53 168.9(4) . .
O63 W18 O53 87.6(3) . .
O65 W18 O53 85.0(4) . .
O57 W18 O53 73.3(4) . .
O50 W18 O53 72.4(4) . .
O66 W18 K7 59.5(7) . 2_665
O63 W18 K7 153.5(6) . 2_665
O65 W18 K7 112.2(6) . 2_665
O57 W18 K7 76.6(6) . 2_665
O50 W18 K7 44.2(6) . 2_665
O53 W18 K7 109.6(6) . 2_665
O33 Mo1 O67 82.3(3) . .
O33 Mo1 O68 79.1(3) . .
O67 Mo1 O68 77.6(3) . .
O33 Mo1 S1 84.9(2) . .
O67 Mo1 S1 85.1(2) . .
O68 Mo1 S1 157.9(3) . .
O33 Mo1 S3 165.5(3) . .
O67 Mo1 S3 88.8(2) . .
O68 Mo1 S3 87.9(3) . .
S1 Mo1 S3 105.75(11) . .
O33 Mo1 S2 88.3(3) . .
O67 Mo1 S2 164.0(2) . .
O68 Mo1 S2 88.0(3) . .
S1 Mo1 S2 106.90(11) . .
S3 Mo1 S2 97.70(12) . .
O33 Mo1 Ni1 138.7(3) . .
O67 Mo1 Ni1 138.8(2) . .
O68 Mo1 Ni1 102.1(3) . .
S1 Mo1 Ni1 100.07(10) . .
S3 Mo1 Ni1 50.34(10) . .
S2 Mo1 Ni1 50.82(9) . .
O33 Mo1 Mo2 93.9(3) . .
O67 Mo1 Mo2 139.3(2) . .
O68 Mo1 Mo2 141.7(3) . .
S1 Mo1 Mo2 54.16(8) . .
S3 Mo1 Mo2 100.26(10) . .
S2 Mo1 Mo2 53.95(8) . .
Ni1 Mo1 Mo2 59.39(6) . .
O33 Mo1 Mo3 138.6(2) . .
O67 Mo1 Mo3 96.8(2) . .
O68 Mo1 Mo3 141.5(2) . .
S1 Mo1 Mo3 53.92(8) . .
S3 Mo1 Mo3 53.68(8) . .
S2 Mo1 Mo3 98.77(9) . .
Ni1 Mo1 Mo3 57.64(5) . .
Mo2 Mo1 Mo3 60.25(4) . .
O30 Mo2 O70 79.3(4) . .
O30 Mo2 O69 82.2(3) . .
O70 Mo2 O69 78.6(4) . .
O30 Mo2 S4 165.7(3) . .
O70 Mo2 S4 87.8(3) . .
O69 Mo2 S4 89.3(3) . .
O30 Mo2 S2 88.0(2) . .
O70 Mo2 S2 87.6(3) . .
O69 Mo2 S2 164.3(3) . .
S4 Mo2 S2 97.70(11) . .
O30 Mo2 S1 84.8(3) . .
O70 Mo2 S1 158.2(3) . .
O69 Mo2 S1 84.6(3) . .
S4 Mo2 S1 105.90(11) . .
S2 Mo2 S1 106.80(12) . .
O30 Mo2 Ni1 138.4(2) . .
O70 Mo2 Ni1 101.8(2) . .
O69 Mo2 Ni1 139.2(3) . .
S4 Mo2 Ni1 50.26(9) . .
S2 Mo2 Ni1 50.95(9) . .
S1 Mo2 Ni1 100.01(9) . .
O30 Mo2 Mo1 93.5(3) . .
O70 Mo2 Mo1 141.5(2) . .
O69 Mo2 Mo1 138.4(3) . .
S4 Mo2 Mo1 100.41(9) . .
S2 Mo2 Mo1 54.14(9) . .
S1 Mo2 Mo1 53.86(8) . .
Ni1 Mo2 Mo1 59.60(6) . .
O30 Mo2 Mo3 138.5(3) . .
O70 Mo2 Mo3 141.4(3) . .
O69 Mo2 Mo3 96.5(2) . .
S4 Mo2 Mo3 53.73(9) . .
S2 Mo2 Mo3 99.03(8) . .
S1 Mo2 Mo3 53.91(7) . .
Ni1 Mo2 Mo3 57.75(5) . .
Mo1 Mo2 Mo3 60.40(4) . .
O35 Mo3 O40 76.1(3) . .
O35 Mo3 O71 79.9(3) . .
O40 Mo3 O71 79.4(3) . .
O35 Mo3 S4 161.6(2) . .
O40 Mo3 S4 90.3(3) . .
O71 Mo3 S4 85.4(3) . .
O35 Mo3 S3 89.8(2) . .
O40 Mo3 S3 160.4(2) . .
O71 Mo3 S3 84.7(2) . .
S4 Mo3 S3 99.92(12) . .
O35 Mo3 S1 86.8(2) . .
O40 Mo3 S1 88.1(2) . .
O71 Mo3 S1 163.6(2) . .
S4 Mo3 S1 105.45(11) . .
S3 Mo3 S1 105.01(11) . .
O35 Mo3 Ni1 141.0(2) . .
O40 Mo3 Ni1 141.4(2) . .
O71 Mo3 Ni1 94.9(2) . .
S4 Mo3 Ni1 51.03(9) . .
S3 Mo3 Ni1 51.20(10) . .
S1 Mo3 Ni1 101.46(9) . .
O35 Mo3 Mo2 140.4(2) . .
O40 Mo3 Mo2 100.2(2) . .
O71 Mo3 Mo2 138.9(2) . .
S4 Mo3 Mo2 53.55(8) . .
S3 Mo3 Mo2 99.39(8) . .
S1 Mo3 Mo2 53.63(8) . .
Ni1 Mo3 Mo2 59.80(5) . .
O35 Mo3 Mo1 99.0(2) . .
O40 Mo3 Mo1 141.4(2) . .
O71 Mo3 Mo1 138.2(2) . .
S4 Mo3 Mo1 99.42(8) . .
S3 Mo3 Mo1 53.48(8) . .
S1 Mo3 Mo1 53.34(7) . .
Ni1 Mo3 Mo1 59.89(6) . .
Mo2 Mo3 Mo1 59.34(4) . .
S4 Ni1 S3 111.50(14) . .
S4 Ni1 S2 107.66(14) . .
S3 Ni1 S2 107.63(16) . .
S4 Ni1 S2 110.72(16) . 2_576
S3 Ni1 S2 110.21(15) . 2_576
S2 Ni1 S2 109.01(12) . 2_576
S4 Ni1 Ni1 124.48(17) . 2_576
S3 Ni1 Ni1 123.95(17) . 2_576
S2 Ni1 Ni1 54.90(11) . 2_576
S2 Ni1 Ni1 54.12(11) 2_576 2_576
S4 Ni1 Mo3 57.21(10) . .
S3 Ni1 Mo3 57.16(9) . .
S2 Ni1 Mo3 106.93(12) . .
S2 Ni1 Mo3 144.06(12) 2_576 .
Ni1 Ni1 Mo3 161.82(14) 2_576 .
S4 Ni1 Mo2 56.04(10) . .
S3 Ni1 Mo2 106.15(12) . .
S2 Ni1 Mo2 55.85(9) . .
S2 Ni1 Mo2 143.54(13) 2_576 .
Ni1 Ni1 Mo2 102.41(11) 2_576 .
Mo3 Ni1 Mo2 62.45(5) . .
S4 Ni1 Mo1 106.31(12) . .
S3 Ni1 Mo1 55.89(10) . .
S2 Ni1 Mo1 55.91(10) . .
S2 Ni1 Mo1 142.91(13) 2_576 .
Ni1 Ni1 Mo1 102.12(12) 2_576 .
Mo3 Ni1 Mo1 62.48(6) . .
Mo2 Ni1 Mo1 61.02(6) . .
O11 As1 O6 97.9(4) . .
O11 As1 O15 97.4(4) . .
O6 As1 O15 97.5(4) . .
O44 As2 O53 97.7(4) . .
O44 As2 O39 97.4(4) . .
O53 As2 O39 97.7(4) . .
Mo1 S1 Mo2 71.99(9) . .
Mo1 S1 Mo3 72.74(9) . .
Mo2 S1 Mo3 72.45(10) . .
Ni1 S2 Ni1 70.99(12) . 2_576
Ni1 S2 Mo2 73.20(11) . .
Ni1 S2 Mo2 128.66(17) 2_576 .
Ni1 S2 Mo1 73.27(11) . .
Ni1 S2 Mo1 128.13(15) 2_576 .
Mo2 S2 Mo1 71.91(9) . .
Ni1 S3 Mo1 73.77(11) . .
Ni1 S3 Mo3 71.64(11) . .
Mo1 S3 Mo3 72.84(9) . .
Ni1 S3 K8 105.2(3) . .
Mo1 S3 K8 88.6(2) . .
Mo3 S3 K8 161.3(3) . .
Ni1 S4 Mo2 73.70(12) . .
Ni1 S4 Mo3 71.76(12) . .
Mo2 S4 Mo3 72.72(10) . .
W1 O2 W2 150.2(6) . .
W1 O3 W5 122.3(5) . .
W1 O4 W3 148.8(6) . .
W6 O5 W1 121.7(4) . .
As1 O6 W5 118.0(4) . .
As1 O6 W6 119.3(5) . .
W5 O6 W6 92.8(3) . .
As1 O6 W1 133.0(4) . .
W5 O6 W1 92.5(3) . .
W6 O6 W1 91.6(3) . .
W2 O7 K5 104.3(5) . 2_675
W2 O8 W8 121.2(4) . .
W2 O8 K6 119.1(9) . .
W8 O8 K6 119.7(9) . .
W2 O9 W7 122.3(4) . .
W3 O10 W2 152.6(6) . .
W3 O10 K5 96.2(4) . 2_675
W2 O10 K5 100.6(4) . 2_675
As1 O11 W8 117.8(4) . .
As1 O11 W7 117.5(4) . .
W8 O11 W7 92.2(3) . .
As1 O11 W2 134.5(5) . .
W8 O11 W2 93.6(3) . .
W7 O11 W2 91.1(3) . .
W3 O12 K1 151.8(5) . 2_575
W3 O12 K5 106.5(5) . 2_675
K1 O12 K5 94.8(3) 2_575 2_675
W3 O13 W9 120.6(4) . .
W3 O14 W4 120.8(5) . .
As1 O15 W9 117.0(4) . .
As1 O15 W4 119.5(4) . .
W9 O15 W4 92.0(3) . .
As1 O15 W3 133.9(4) . .
W9 O15 W3 93.3(3) . .
W4 O15 W3 91.2(3) . .
W4 O18 W9 119.8(5) . .
W5 O19 W4 149.7(5) . .
W5 O20 K4 156.1(7) . 2_576
W5 O21 W6 122.1(5) . .
W5 O21 K2 120.0(4) . 1_465
W6 O21 K2 117.6(5) . 1_465
W6 O23 K3 106.9(4) . 2_576
W6 O24 W7 148.4(5) . .
W6 O25 K3 91.9(4) . 2_576
W7 O28 W8 119.9(5) . .
W8 O29 K1 101.8(4) . .
W8 O30 Mo2 160.9(5) . .
W9 O31 W8 148.2(5) . .
W9 O31 K1 102.5(4) . .
W8 O31 K1 101.1(3) . .
W9 O32 K5 155.3(5) . 1_455
W9 O32 K1 101.5(4) . .
K5 O32 K1 88.5(3) 1_455 .
W9 O33 Mo1 161.3(5) . .
W10 O34 K3 136.3(5) . .
W10 O34 K2 100.3(4) . 2_666
K3 O34 K2 119.1(3) . 2_666
W10 O35 Mo3 148.6(5) . .
W11 O36 W10 141.4(5) . .
W11 O36 K2 102.4(4) . 2_666
W10 O36 K2 101.5(3) . 2_666
W15 O37 W10 121.0(4) . .
W16 O38 W10 120.5(4) . .
As2 O39 W10 117.1(4) . .
As2 O39 W15 117.2(4) . .
W10 O39 W15 92.5(3) . .
As2 O39 W16 134.9(4) . .
W10 O39 W16 93.1(3) . .
W15 O39 W16 92.3(3) . .
W11 O40 Mo3 149.8(4) . .
W11 O41 K4 146.0(5) . .
W11 O41 K2 101.2(4) . 2_666
K4 O41 K2 100.7(3) . 2_666
W12 O42 W11 119.5(5) . .
W17 O43 W11 119.8(5) . .
As2 O44 W12 117.4(4) . .
As2 O44 W11 117.4(4) . .
W12 O44 W11 92.1(4) . .
As2 O44 W17 134.0(5) . .
W12 O44 W17 92.8(3) . .
W11 O44 W17 93.3(3) . .
W13 O47 W12 147.9(5) . .
W17 O48 W12 120.1(4) . .
W13 O50 W18 121.4(5) . .
W13 O50 K7 121.5(9) . 2_665
W18 O50 K7 106.6(8) . 2_665
W13 O51 K1 123.2(6) . .
W13 O52 W14 120.5(5) . .
W13 O52 K1 95.5(4) . .
W14 O52 K1 93.8(4) . .
As2 O53 W18 133.6(4) . .
As2 O53 W13 118.6(4) . .
W18 O53 W13 92.9(3) . .
As2 O53 W14 117.0(4) . .
W18 O53 W14 93.1(3) . .
W13 O53 W14 91.9(3) . .
W14 O54 K5 101.8(5) . 1_455
W14 O55 K1 120.3(4) . .
W14 O55 K5 101.3(5) . 1_455
K1 O55 K5 91.5(3) . 1_455
W15 O56 W14 148.0(5) . .
W18 O57 W14 121.9(6) . .
W15 O58 K3 106.1(5) . 2_566
W16 O60 W15 120.5(5) . .
W16 O60 K3 138.6(4) . 2_566
W15 O60 K3 99.8(4) . 2_566
W16 O61 K4 105.6(5) . 2_666
W16 O62 W17 154.1(5) . .
W16 O62 K4 100.4(4) . 2_666
W17 O62 K4 97.9(3) . 2_666
W18 O63 W16 149.1(6) . .
W17 O64 K2 145.9(7) . .
W17 O64 K4 106.7(5) . 2_666
K2 O64 K4 102.7(3) . 2_666
W18 O65 W17 150.8(6) . .
W18 O66 K7 134.7(9) . .
W18 O66 K7 93.9(8) . 2_665
K7 O66 K7 56.4(12) . 2_665
Mo1 O68 K8 128.3(5) . .
Mo2 O70 K8 130.4(5) . 2_576
Mo3 O71 K2 136.2(3) . 2_666
O51 K1 O12 119.8(4) . 2_575
O51 K1 O55 73.6(3) . .
O12 K1 O55 74.8(3) 2_575 .
O51 K1 O31 118.3(3) . .
O12 K1 O31 121.2(3) 2_575 .
O55 K1 O31 114.4(3) . .
O51 K1 O29 70.1(3) . .
O12 K1 O29 158.0(3) 2_575 .
O55 K1 O29 127.0(3) . .
O31 K1 O29 56.8(3) . .
O51 K1 O32 126.1(3) . .
O12 K1 O32 82.7(3) 2_575 .
O55 K1 O32 66.1(3) . .
O31 K1 O32 55.9(3) . .
O29 K1 O32 107.8(3) . .
O51 K1 O4W 145.3(4) . 2_665
O12 K1 O4W 69.9(4) 2_575 2_665
O55 K1 O4W 137.7(4) . 2_665
O31 K1 O4W 68.1(3) . 2_665
O29 K1 O4W 91.0(4) . 2_665
O32 K1 O4W 86.7(4) . 2_665
O51 K1 O52 50.5(3) . .
O12 K1 O52 69.6(3) 2_575 .
O55 K1 O52 52.1(3) . .
O31 K1 O52 162.2(3) . .
O29 K1 O52 119.2(3) . .
O32 K1 O52 116.5(3) . .
O4W K1 O52 129.4(3) 2_665 .
O51 K1 W8 93.8(3) . .
O12 K1 W8 145.3(2) 2_575 .
O55 K1 W8 127.4(3) . .
O31 K1 W8 30.22(18) . .
O29 K1 W8 26.71(18) . .
O32 K1 W8 84.0(2) . .
O4W K1 W8 77.4(3) 2_665 .
O52 K1 W8 144.3(2) . .
O51 K1 W9 128.7(3) . .
O12 K1 W9 100.5(2) 2_575 .
O55 K1 W9 89.4(2) . .
O31 K1 W9 29.72(18) . .
O29 K1 W9 84.3(2) . .
O32 K1 W9 26.24(18) . .
O4W K1 W9 75.2(3) 2_665 .
O52 K1 W9 141.4(2) . .
W8 K1 W9 58.80(5) . .
O51 K1 W14 65.0(2) . .
O12 K1 W14 65.6(2) 2_575 .
O55 K1 W14 23.6(2) . .
O31 K1 W14 137.94(19) . .
O29 K1 W14 132.5(2) . .
O32 K1 W14 87.28(19) . .
O4W K1 W14 135.5(3) 2_665 .
O52 K1 W14 29.34(18) . .
W8 K1 W14 145.31(10) . .
W9 K1 W14 112.12(9) . .
O51 K1 W13 23.2(3) . .
O12 K1 W13 96.7(2) 2_575 .
O55 K1 W13 66.0(2) . .
O31 K1 W13 141.4(2) . .
O29 K1 W13 91.0(2) . .
O32 K1 W13 130.5(2) . .
O4W K1 W13 139.7(3) 2_665 .
O52 K1 W13 28.3(2) . .
W8 K1 W13 116.18(10) . .
W9 K1 W13 145.00(10) . .
W14 K1 W13 49.65(4) . .
O21 K2 O64 99.6(4) 1_645 .
O21 K2 O17W 90.5(11) 1_645 .
O64 K2 O17W 72.4(7) . .
O21 K2 O36 126.2(3) 1_645 2_666
O64 K2 O36 113.5(3) . 2_666
O17W K2 O36 138.4(12) . 2_666
O21 K2 O41 97.0(3) 1_645 2_666
O64 K2 O41 74.1(3) . 2_666
O17W K2 O41 146.5(7) . 2_666
O36 K2 O41 56.9(3) 2_666 2_666
O21 K2 O2W 167.8(4) 1_645 .
O64 K2 O2W 70.5(4) . .
O17W K2 O2W 79.8(10) . .
O36 K2 O2W 65.6(3) 2_666 .
O41 K2 O2W 87.3(3) 2_666 .
O21 K2 O34 96.5(3) 1_645 2_666
O64 K2 O34 163.7(3) . 2_666
O17W K2 O34 104.9(9) . 2_666
O36 K2 O34 57.4(2) 2_666 2_666
O41 K2 O34 106.6(3) 2_666 2_666
O2W K2 O34 93.2(3) . 2_666
O21 K2 O71 62.0(2) 1_645 2_666
O64 K2 O71 129.3(3) . 2_666
O17W K2 O71 145.5(7) . 2_666
O36 K2 O71 64.2(2) 2_666 2_666
O41 K2 O71 63.3(2) 2_666 2_666
O2W K2 O71 129.7(3) . 2_666
O34 K2 O71 61.6(2) 2_666 2_666
O21 K2 W10 113.8(2) 1_645 2_666
O64 K2 W10 141.9(3) . 2_666
O17W K2 W10 122.8(11) . 2_666
O36 K2 W10 30.56(18) 2_666 2_666
O41 K2 W10 83.7(2) 2_666 2_666
O2W K2 W10 78.0(3) . 2_666
O34 K2 W10 26.90(17) 2_666 2_666
O71 K2 W10 59.99(17) 2_666 2_666
O21 K2 W11 113.7(2) 1_645 2_666
O64 K2 W11 92.4(3) . 2_666
O17W K2 W11 153.6(8) . 2_666
O36 K2 W11 30.07(19) 2_666 2_666
O41 K2 W11 26.9(2) 2_666 2_666
O2W K2 W11 74.7(3) . 2_666
O34 K2 W11 83.51(18) 2_666 2_666
O71 K2 W11 60.52(15) 2_666 2_666
W10 K2 W11 58.28(6) 2_666 2_666
O21 K2 W6 25.6(2) 1_645 1_645
O64 K2 W6 119.4(3) . 1_645
O17W K2 W6 82.1(8) . 1_645
O36 K2 W6 121.6(2) 2_666 1_645
O41 K2 W6 116.8(2) 2_666 1_645
O2W K2 W6 155.3(3) . 1_645
O34 K2 W6 75.40(19) 2_666 1_645
O71 K2 W6 64.01(15) 2_666 1_645
W10 K2 W6 98.18(9) 2_666 1_645
W11 K2 W6 124.24(10) 2_666 1_645
O21 K2 W5 24.5(2) 1_645 1_645
O64 K2 W5 81.7(3) . 1_645
O17W K2 W5 100.9(12) . 1_645
O36 K2 W5 120.6(2) 2_666 1_645
O41 K2 W5 76.2(2) 2_666 1_645
O2W K2 W5 150.7(3) . 1_645
O34 K2 W5 114.5(2) 2_666 1_645
O71 K2 W5 63.20(17) 2_666 1_645
W10 K2 W5 122.90(10) 2_666 1_645
W11 K2 W5 98.04(10) 2_666 1_645
W6 K2 W5 50.06(5) 1_645 1_645
O8W K3 O34 133.9(6) . .
O8W K3 O23 124.9(6) . 2_576
O34 K3 O23 76.1(3) . 2_576
O8W K3 O1W 80.5(6) . .
O34 K3 O1W 79.5(4) . .
O23 K3 O1W 153.2(4) 2_576 .
O8W K3 O5W 75.8(7) . 2_566
O34 K3 O5W 149.0(5) . 2_566
O23 K3 O5W 78.1(5) 2_576 2_566
O1W K3 O5W 120.6(6) . 2_566
O8W K3 O58 140.4(6) . 2_566
O34 K3 O58 79.1(3) . 2_566
O23 K3 O58 77.7(3) 2_576 2_566
O1W K3 O58 86.9(4) . 2_566
O5W K3 O58 78.9(4) 2_566 2_566
O8W K3 O60 83.9(6) . 2_566
O34 K3 O60 121.0(3) . 2_566
O23 K3 O60 123.3(3) 2_576 2_566
O1W K3 O60 61.9(4) . 2_566
O5W K3 O60 61.9(5) 2_566 2_566
O58 K3 O60 57.3(3) 2_566 2_566
O8W K3 O25 83.8(6) . 2_576
O34 K3 O25 77.9(3) . 2_576
O23 K3 O25 54.9(3) 2_576 2_576
O1W K3 O25 129.8(4) . 2_576
O5W K3 O25 100.8(5) 2_566 2_576
O58 K3 O25 130.9(3) 2_566 2_576
O60 K3 O25 160.9(3) 2_566 2_576
O8W K3 W6 102.3(5) . 2_576
O34 K3 W6 82.3(2) . 2_576
O23 K3 W6 26.0(2) 2_576 2_576
O1W K3 W6 156.8(3) . 2_576
O5W K3 W6 82.1(5) 2_566 2_576
O58 K3 W6 103.7(3) 2_566 2_576
O60 K3 W6 141.0(2) 2_566 2_576
O25 K3 W6 30.51(16) 2_576 2_576
O8W K3 W15 114.4(5) . 2_566
O34 K3 W15 99.3(2) . 2_566
O23 K3 W15 99.0(2) 2_576 2_566
O1W K3 W15 74.1(3) . 2_566
O5W K3 W15 68.1(4) 2_566 2_566
O58 K3 W15 26.4(2) 2_566 2_566
O60 K3 W15 30.93(17) 2_566 2_566
O25 K3 W15 153.7(2) 2_576 2_566
W6 K3 W15 123.42(11) 2_576 2_566
O8W K3 K2 138.0(6) . 2_666
O34 K3 K2 31.8(2) . 2_666
O23 K3 K2 45.2(2) 2_576 2_666
O1W K3 K2 111.3(3) . 2_666
O5W K3 K2 122.7(5) 2_566 2_666
O58 K3 K2 81.5(2) 2_566 2_666
O60 K3 K2 137.8(2) 2_566 2_666
O25 K3 K2 57.1(2) 2_576 2_666
W6 K3 K2 51.70(7) 2_576 2_666
W15 K3 K2 107.58(10) 2_566 2_666
O41 K4 O20 78.4(4) . 2_576
O41 K4 O21W 143.0(7) . .
O20 K4 O21W 64.8(7) 2_576 .
O41 K4 O20W 75.6(7) . .
O20 K4 O20W 144.9(7) 2_576 .
O21W K4 O20W 134.7(10) . .
O41 K4 O64 74.2(3) . 2_666
O20 K4 O64 68.0(3) 2_576 2_666
O21W K4 O64 94.8(7) . 2_666
O20W K4 O64 125.1(9) . 2_666
O41 K4 O61 151.4(4) . 2_666
O20 K4 O61 129.6(4) 2_576 2_666
O21W K4 O61 65.6(7) . 2_666
O20W K4 O61 80.4(6) . 2_666
O64 K4 O61 108.4(3) 2_666 2_666
O41 K4 O62 115.6(3) . 2_666
O20 K4 O62 111.4(3) 2_576 2_666
O21W K4 O62 83.2(7) . 2_666
O20W K4 O62 101.0(7) . 2_666
O64 K4 O62 55.7(3) 2_666 2_666
O61 K4 O62 54.1(3) 2_666 2_666
O41 K4 O6W 65.8(5) . .
O20 K4 O6W 68.5(5) 2_576 .
O21W K4 O6W 95.5(8) . .
O20W K4 O6W 79.5(8) . .
O64 K4 O6W 125.1(5) 2_666 .
O61 K4 O6W 124.8(5) 2_666 .
O62 K4 O6W 178.6(6) 2_666 .
O41 K4 W17 94.0(3) . 2_666
O20 K4 W17 87.4(3) 2_576 2_666
O21W K4 W17 88.5(7) . 2_666
O20W K4 W17 117.4(8) . 2_666
O64 K4 W17 25.60(19) 2_666 2_666
O61 K4 W17 83.2(2) 2_666 2_666
O62 K4 W17 30.08(18) 2_666 2_666
O6W K4 W17 150.7(4) . 2_666
O41 K4 W16 139.2(3) . 2_666
O20 K4 W16 124.0(3) 2_576 2_666
O21W K4 W16 71.2(6) . 2_666
O20W K4 W16 90.9(6) . 2_666
O64 K4 W16 83.5(2) 2_666 2_666
O61 K4 W16 25.34(19) 2_666 2_666
O62 K4 W16 28.80(19) 2_666 2_666
O6W K4 W16 150.1(5) . 2_666
W17 K4 W16 58.05(7) 2_666 2_666
O41 K4 K2 41.6(2) . 2_666
O20 K4 K2 55.0(3) 2_576 2_666
O21W K4 K2 111.9(7) . 2_666
O20W K4 K2 113.2(7) . 2_666
O64 K4 K2 36.7(2) 2_666 2_666
O61 K4 K2 144.7(2) 2_666 2_666
O62 K4 K2 90.7(2) 2_666 2_666
O6W K4 K2 90.3(4) . 2_666
W17 K4 K2 61.53(9) 2_666 2_666
W16 K4 K2 119.42(13) 2_666 2_666
O14W K5 O32 77.6(10) . 1_655
O14W K5 O18W 50.7(14) . .
O32 K5 O18W 126.3(11) 1_655 .
O14W K5 O12 155.2(11) . 2_675
O32 K5 O12 83.2(3) 1_655 2_675
O18W K5 O12 139.1(11) . 2_675
O14W K5 O55 89.6(10) . 1_655
O32 K5 O55 65.4(3) 1_655 1_655
O18W K5 O55 97.0(9) . 1_655
O12 K5 O55 67.9(3) 2_675 1_655
O14W K5 O10 147.9(10) . 2_675
O32 K5 O10 118.2(3) 1_655 2_675
O18W K5 O10 114.0(11) . 2_675
O12 K5 O10 56.4(3) 2_675 2_675
O55 K5 O10 122.1(3) 1_655 2_675
O14W K5 O54 111.4(8) . 1_655
O32 K5 O54 117.9(4) 1_655 1_655
O18W K5 O54 75.9(10) . 1_655
O12 K5 O54 64.4(3) 2_675 1_655
O55 K5 O54 53.9(3) 1_655 1_655
O10 K5 O54 86.7(3) 2_675 1_655
O14W K5 O7 95.4(11) . 2_675
O32 K5 O7 141.9(3) 1_655 2_675
O18W K5 O7 66.6(9) . 2_675
O12 K5 O7 109.4(3) 2_675 2_675
O55 K5 O7 152.7(3) 1_655 2_675
O10 K5 O7 54.3(3) 2_675 2_675
O54 K5 O7 99.6(3) 1_655 2_675
O14W K5 W3 177.4(8) . 2_675
O32 K5 W3 101.8(2) 1_655 2_675
O18W K5 W3 130.5(11) . 2_675
O12 K5 W3 26.1(2) 2_675 2_675
O55 K5 W3 92.4(2) 1_655 2_675
O10 K5 W3 30.4(2) 2_675 2_675
O54 K5 W3 71.1(2) 1_655 2_675
O7 K5 W3 83.5(2) 2_675 2_675
O14W K5 W14 98.4(8) . 1_655
O32 K5 W14 93.5(2) 1_655 1_655
O18W K5 W14 82.0(9) . 1_655
O12 K5 W14 66.9(2) 2_675 1_655
O55 K5 W14 28.3(2) 1_655 1_655
O10 K5 W14 107.6(2) 2_675 1_655
O54 K5 W14 26.2(2) 1_655 1_655
O7 K5 W14 124.5(3) 2_675 1_655
W3 K5 W14 84.15(11) 2_675 1_655
O14W K5 W2 120.4(10) . 2_675
O32 K5 W2 137.5(3) 1_655 2_675
O18W K5 W2 87.8(10) . 2_675
O12 K5 W2 84.4(2) 2_675 2_675
O55 K5 W2 142.8(3) 1_655 2_675
O10 K5 W2 29.2(2) 2_675 2_675
O54 K5 W2 92.4(3) 1_655 2_675
O7 K5 W2 25.25(18) 2_675 2_675
W3 K5 W2 58.41(8) 2_675 2_675
W14 K5 W2 118.25(14) 1_655 2_675
O14W K5 K1 114.8(11) . 1_655
O32 K5 K1 47.8(2) 1_655 1_655
O18W K5 K1 138.5(8) . 1_655
O12 K5 K1 40.8(2) 2_675 1_655
O55 K5 K1 41.5(2) 1_655 1_655
O10 K5 K1 94.7(2) 2_675 1_655
O54 K5 K1 76.5(3) 1_655 1_655
O7 K5 K1 149.0(2) 2_675 1_655
W3 K5 K1 65.99(10) 2_675 1_655
W14 K5 K1 60.26(9) 1_655 1_655
W2 K5 K1 123.82(14) 2_675 1_655
O8 K6 O4W 69.3(8) . 2_665
O8 K6 O11W 96.2(12) . 1_565
O4W K6 O11W 106.6(14) 2_665 1_565
O8 K6 W2 24.2(4) . .
O4W K6 W2 70.5(7) 2_665 .
O11W K6 W2 73.1(9) 1_565 .
O8 K6 K1 72.1(7) . .
O4W K6 K1 48.1(6) 2_665 .
O11W K6 K1 154.3(14) 1_565 .
W2 K6 K1 90.9(6) . .
O8 K6 W8 25.6(4) . .
O4W K6 W8 72.5(6) 2_665 .
O11W K6 W8 120.4(11) 1_565 .
W2 K6 W8 49.8(3) . .
K1 K6 W8 54.1(4) . .
O8 K6 K5 70.2(8) . 2_675
O4W K6 K5 48.9(7) 2_665 2_675
O11W K6 K5 58.4(8) 1_565 2_675
W2 K6 K5 51.6(4) . 2_675
K1 K6 K5 95.9(8) . 2_675
W8 K6 K5 91.6(6) . 2_675
O50 K7 O24W 112.2(15) 2_665 .
O50 K7 O66 164.8(14) 2_665 .
O24W K7 O66 81.3(13) . .
O50 K7 K7 107.1(14) 2_665 2_665
O24W K7 K7 76.2(17) . 2_665
O66 K7 K7 68.1(12) . 2_665
O50 K7 O66 53.6(6) 2_665 2_665
O24W K7 O66 85.4(13) . 2_665
O66 K7 O66 123.6(12) . 2_665
K7 K7 O66 55.5(9) 2_665 2_665
O50 K7 W18 29.2(4) 2_665 2_665
O24W K7 W18 105.8(13) . 2_665
O66 K7 W18 142.6(12) . 2_665
K7 K7 W18 77.9(10) 2_665 2_665
O66 K7 W18 26.6(3) 2_665 2_665
O50 K7 W13 23.1(4) 2_665 2_665
O24W K7 W13 126.1(14) . 2_665
O66 K7 W13 149.9(12) . 2_665
K7 K7 W13 125.6(13) 2_665 2_665
O66 K7 W13 75.8(6) 2_665 2_665
W18 K7 W13 49.8(4) 2_665 2_665
O70 K8 O68 107.8(7) 2_576 .
O70 K8 O8W 80.7(6) 2_576 .
O68 K8 O8W 114.6(7) . .
O70 K8 S3 72.6(4) 2_576 .
O68 K8 S3 55.2(4) . .
O8W K8 S3 68.1(6) . .
K6 O4W K1 85.8(9) 2_665 2_665
K3 O8W K8 140.6(10) . .
O10W O18W K5 142(4) . .

loop_
_geom_bond_atom_site_label_1
_geom_bond_atom_site_label_2
_geom_bond_distance
_geom_bond_site_symmetry_2
W1 O1 1.719(9) .
W1 O2 1.879(11) .
W1 O4 1.888(9) .
W1 O3 1.928(9) .
W1 O5 1.947(10) .
W1 O6 2.371(8) .
W2 O7 1.708(9) .
W2 O8 1.853(9) .
W2 O9 1.859(10) .
W2 O10 1.924(11) .
W2 O2 1.948(10) .
W2 O11 2.380(8) .
W2 K5 3.881(5) 2_675
W2 K6 3.95(3) .
W3 O12 1.725(10) .
W3 O13 1.864(8) .
W3 O10 1.915(10) .
W3 O14 1.915(9) .
W3 O4 1.938(9) .
W3 O15 2.372(9) .
W3 K5 3.759(5) 2_675
W4 O16 1.703(12) .
W4 O17 1.839(10) .
W4 O18 1.906(8) .
W4 O19 1.922(8) .
W4 O14 1.964(8) .
W4 O15 2.349(9) .
W5 O20 1.719(11) .
W5 O22 1.866(9) .
W5 O19 1.900(10) .
W5 O21 1.919(11) .
W5 O3 1.945(9) .
W5 O6 2.323(9) .
W5 K2 4.007(4) 1_465
W6 O23 1.707(11) .
W6 O25 1.893(9) .
W6 O24 1.910(9) .
W6 O5 1.925(9) .
W6 O21 1.943(10) .
W6 O6 2.343(10) .
W6 K3 3.726(5) 2_576
W6 K2 3.978(4) 1_465
W7 O26 1.725(11) .
W7 O27 1.809(9) .
W7 O24 1.927(9) .
W7 O28 1.933(9) .
W7 O9 2.009(10) .
W7 O11 2.366(10) .
W8 O29 1.719(9) .
W8 O30 1.790(8) .
W8 O31 1.919(9) .
W8 O28 1.942(10) .
W8 O8 2.049(8) .
W8 O11 2.287(8) .
W8 K1 3.741(4) .
W8 K6 4.12(3) .
W9 O32 1.704(9) .
W9 O33 1.781(9) .
W9 O31 1.918(8) .
W9 O18 1.967(8) .
W9 O13 2.054(8) .
W9 O15 2.308(8) .
W9 K1 3.776(3) .
W10 O34 1.715(9) .
W10 O35 1.779(8) .
W10 O36 1.935(9) .
W10 O37 1.943(9) .
W10 O38 2.043(9) .
W10 O39 2.313(8) .
W10 K2 3.728(4) 2_666
W11 O41 1.723(10) .
W11 O40 1.767(8) .
W11 O36 1.919(9) .
W11 O42 1.939(8) .
W11 O43 2.033(9) .
W11 O44 2.324(10) .
W11 K2 3.741(4) 2_666
W12 O45 1.717(11) .
W12 O46 1.785(10) .
W12 O47 1.929(10) .
W12 O42 1.934(9) .
W12 O48 2.043(9) .
W12 O44 2.322(9) .
W13 O49 1.689(11) .
W13 O51 1.891(10) .
W13 O50 1.901(11) .
W13 O47 1.908(11) .
W13 O52 1.910(12) .
W13 O53 2.335(8) .
W13 K1 4.013(3) .
W13 K7 4.14(3) 2_665
W14 O54 1.724(12) .
W14 O55 1.851(10) .
W14 O56 1.932(9) .
W14 O52 1.961(11) .
W14 O57 1.970(10) .
W14 O53 2.341(10) .
W14 K5 3.828(5) 1_455
W14 K1 3.993(4) .
W15 O58 1.741(11) .
W15 O59 1.876(9) .
W15 O56 1.889(9) .
W15 O37 1.913(9) .
W15 O60 1.964(8) .
W15 O39 2.334(8) .
W15 K3 3.764(4) 2_566
W16 O61 1.722(9) .
W16 O38 1.859(9) .
W16 O62 1.898(10) .
W16 O60 1.931(9) .
W16 O63 1.951(9) .
W16 O39 2.354(7) .
W16 K4 3.875(4) 2_666
W17 O64 1.731(10) .
W17 O48 1.860(10) .
W17 O43 1.895(10) .
W17 O62 1.942(9) .
W17 O65 1.942(12) .
W17 O44 2.349(8) .
W17 K4 3.837(5) 2_666
W18 O66 1.737(11) .
W18 O63 1.866(9) .
W18 O65 1.882(13) .
W18 O57 1.902(11) .
W18 O50 1.970(11) .
W18 O53 2.322(8) .
W18 K7 3.87(3) 2_665
Mo1 O33 2.085(9) .
Mo1 O67 2.179(9) .
Mo1 O68 2.187(9) .
Mo1 S1 2.325(3) .
Mo1 S3 2.328(3) .
Mo1 S2 2.335(3) .
Mo1 Ni1 2.700(3) .
Mo1 Mo2 2.7386(15) .
Mo1 Mo3 2.7682(14) .
Mo2 O30 2.081(8) .
Mo2 O70 2.165(10) .
Mo2 O69 2.204(9) .
Mo2 S4 2.328(3) .
Mo2 S2 2.329(3) .
Mo2 S1 2.334(3) .
Mo2 Ni1 2.694(2) .
Mo2 Mo3 2.7641(13) .
Mo3 O35 2.102(8) .
Mo3 O40 2.122(8) .
Mo3 O71 2.249(8) .
Mo3 S4 2.334(4) .
Mo3 S3 2.334(3) .
Mo3 S1 2.343(3) .
Mo3 Ni1 2.637(2) .
Ni1 S4 2.159(4) .
Ni1 S3 2.165(4) .
Ni1 S2 2.186(4) .
Ni1 S2 2.207(4) 2_576
Ni1 Ni1 2.551(4) 2_576
As1 O11 1.794(8) .
As1 O6 1.797(8) .
As1 O15 1.799(10) .
As2 O44 1.787(9) .
As2 O53 1.788(9) .
As2 O39 1.793(7) .
S2 Ni1 2.207(4) 2_576
S3 K8 3.765(17) .
O7 K5 3.087(14) 2_675
O8 K6 2.70(3) .
O10 K5 3.034(11) 2_675
O12 K1 2.698(11) 2_575
O12 K5 2.885(12) 2_675
O20 K4 2.766(12) 2_576
O21 K2 2.686(10) 1_465
O23 K3 2.854(12) 2_576
O25 K3 3.147(12) 2_576
O29 K1 2.989(12) .
O31 K1 2.863(9) .
O32 K5 2.840(11) 1_455
O32 K1 3.046(10) .
O34 K3 2.790(9) .
O34 K2 3.017(10) 2_666
O36 K2 2.825(10) 2_666
O41 K4 2.764(11) .
O41 K2 3.003(11) 2_666
O50 K7 2.81(3) 2_665
O51 K1 2.653(11) .
O52 K1 3.350(11) .
O54 K5 3.083(12) 1_455
O55 K1 2.724(10) .
O55 K5 3.007(12) 1_455
O58 K3 2.891(11) 2_566
O60 K3 2.894(10) 2_566
O61 K4 3.038(12) 2_666
O62 K4 3.052(10) 2_666
O64 K2 2.722(11) .
O64 K4 2.963(12) 2_666
O66 K7 2.97(3) .
O66 K7 3.34(3) 2_665
O68 K8 2.671(16) .
O70 K8 2.67(2) 2_576
O71 K2 3.305(9) 2_666
K1 O12 2.698(11) 2_575
K1 O4W 3.065(16) 2_665
K2 O21 2.686(10) 1_645
K2 O17W 2.78(3) .
K2 O36 2.824(10) 2_666
K2 O41 3.003(11) 2_666
K2 O2W 3.010(15) .
K2 O34 3.017(10) 2_666
K2 O71 3.305(9) 2_666
K2 W10 3.728(4) 2_666
K2 W11 3.741(4) 2_666
K2 W6 3.978(4) 1_645
K2 W5 4.007(4) 1_645
K3 O8W 2.76(2) .
K3 O23 2.854(12) 2_576
K3 O1W 2.860(17) .
K3 O5W 2.879(19) 2_566
K3 O58 2.891(11) 2_566
K3 O60 2.894(10) 2_566
K3 O25 3.147(12) 2_576
K3 W6 3.727(5) 2_576
K3 W15 3.764(4) 2_566
K3 K2 5.007(6) 2_666
K4 O20 2.766(12) 2_576
K4 O21W 2.82(4) .
K4 O20W 2.90(3) .
K4 O64 2.963(13) 2_666
K4 O61 3.038(12) 2_666
K4 O62 3.052(10) 2_666
K4 O6W 3.12(2) .
K4 W17 3.837(5) 2_666
K4 W16 3.875(4) 2_666
K4 K2 4.443(7) 2_666
K5 O14W 2.74(4) .
K5 O32 2.840(11) 1_655
K5 O18W 2.88(5) .
K5 O12 2.885(12) 2_675
K5 O55 3.007(12) 1_655
K5 O10 3.034(11) 2_675
K5 O54 3.083(12) 1_655
K5 O7 3.087(14) 2_675
K5 W3 3.759(5) 2_675
K5 W14 3.828(5) 1_655
K5 W2 3.881(5) 2_675
K5 K1 4.111(7) 1_655
K6 O4W 2.96(5) 2_665
K6 O11W 3.31(6) 1_565
K6 K5 4.80(4) 2_675
K7 O50 2.81(3) 2_665
K7 O24W 2.92(6) .
K7 K7 3.00(7) 2_665
K7 O66 3.34(3) 2_665
K7 W18 3.87(3) 2_665
K7 W13 4.14(3) 2_665
K8 O70 2.67(2) 2_576
K8 O8W 3.22(3) .
O4W K6 2.96(5) 2_665
O4W K1 3.065(16) 2_665
O5W K3 2.879(19) 2_566
O10W O18W 1.17(5) .
O11W K6 3.31(6) 1_545
